data_4121168
loop_
_publ_author_name
'Jing Zhang'
'Jun-Feng Liu'
'Angel Ugrinov'
'Anthony F. X. Pillai'
'Zhong-Ming Sun'
'Pinjing Zhao'

_publ_section_title
;
 Methoxy-Directed Aryl-to-Aryl 1,3-Rhodium Migration
;
_journal_name_full 'Journal of the American Chemical Society'
_journal_page_first 17270
_journal_page_last 17273
_journal_paper_doi 10.1021/ja409049t
_journal_volume 135
_journal_year 2013
_chemical_formula_sum 'C50 H42 N O4 P2 Rh'
_chemical_formula_weight 885.70
_chemical_name_systematic
; 
 ? 
;
_space_group_IT_number 2
_symmetry_cell_setting triclinic
_symmetry_space_group_name_Hall '-P 1'
_symmetry_space_group_name_H-M 'P -1'
_atom_sites_solution_hydrogens geom
_atom_sites_solution_primary direct
_atom_sites_solution_secondary difmap
_audit_creation_method SHELXL-97
_cell_angle_alpha 78.0370(10)
_cell_angle_beta 70.5080(10)
_cell_angle_gamma 87.3840(10)
_cell_formula_units_Z 2
_cell_length_a 13.0849(9)
_cell_length_b 13.2803(9)
_cell_length_c 14.9486(11)
_cell_measurement_temperature 566(2)
_cell_volume 2394.8(3)
_computing_structure_refinement 'SHELXL-97 (Sheldrick, 1997)'
_computing_structure_solution 'SHELXS-97 (Sheldrick, 1990)'
_diffrn_ambient_temperature 566(2)
_diffrn_measured_fraction_theta_full 0.986
_diffrn_measured_fraction_theta_max 0.986
_diffrn_radiation_monochromator graphite
_diffrn_radiation_source 'fine-focus sealed tube'
_diffrn_radiation_type MoK\a
_diffrn_radiation_wavelength 0.71073
_diffrn_reflns_av_R_equivalents 0.0304
_diffrn_reflns_av_sigmaI/netI 0.0523
_diffrn_reflns_limit_h_max 16
_diffrn_reflns_limit_h_min -15
_diffrn_reflns_limit_k_max 16
_diffrn_reflns_limit_k_min -16
_diffrn_reflns_limit_l_max 19
_diffrn_reflns_limit_l_min -19
_diffrn_reflns_number 21525
_diffrn_reflns_theta_full 27.00
_diffrn_reflns_theta_max 27.00
_diffrn_reflns_theta_min 1.48
_exptl_absorpt_coefficient_mu 0.464
_exptl_crystal_density_diffrn 1.228
_exptl_crystal_F_000 912
_refine_diff_density_max 0.472
_refine_diff_density_min -0.596
_refine_diff_density_rms 0.127
_refine_ls_extinction_method none
_refine_ls_goodness_of_fit_ref 0.998
_refine_ls_hydrogen_treatment mixed
_refine_ls_matrix_type full
_refine_ls_number_parameters 523
_refine_ls_number_reflns 10303
_refine_ls_number_restraints 0
_refine_ls_restrained_S_all 0.998
_refine_ls_R_factor_all 0.0660
_refine_ls_R_factor_gt 0.0475
_refine_ls_shift/su_max 0.001
_refine_ls_shift/su_mean 0.000
_refine_ls_structure_factor_coef Fsqd
_refine_ls_weighting_details 'calc w=1/[\s^2^(Fo^2^)+(0.0974P)^2^+0.0000P] where P=(Fo^2^+2Fc^2^)/3'
_refine_ls_weighting_scheme calc
_refine_ls_wR_factor_gt 0.1387
_refine_ls_wR_factor_ref 0.1490
_reflns_number_gt 7546
_reflns_number_total 10303
_reflns_threshold_expression >2sigma(I)
_cod_data_source_file ja409049t_si_002_2.cif
_cod_data_source_block 1-sr
_cod_database_code 4121168

loop_
_symmetry_equiv_pos_as_xyz
'x, y, z'
'-x, -y, -z'

loop_
_atom_site_label
_atom_site_type_symbol
_atom_site_fract_x
_atom_site_fract_y
_atom_site_fract_z
_atom_site_U_iso_or_equiv
_atom_site_adp_type
_atom_site_occupancy
_atom_site_symmetry_multiplicity
_atom_site_calc_flag
_atom_site_refinement_flags
Rh1 Rh 0.79364(2) 0.72674(2) 0.656644(16) 0.03578(10) Uani 1 1 d .
P1 P 0.66372(7) 0.66352(7) 0.79239(6) 0.03540(19) Uani 1 1 d .
P2 P 0.67724(7) 0.81758(6) 0.59389(6) 0.03353(19) Uani 1 1 d .
N1 N 0.9165(3) 0.6542(3) 0.7105(3) 0.0642(10) Uani 1 1 d .
C1 C 0.7062(3) 0.5484(3) 0.8624(2) 0.0436(8) Uani 1 1 d .
C2 C 0.7569(3) 0.4706(3) 0.8147(3) 0.0546(10) Uani 1 1 d .
H2A H 0.7624 0.4755 0.7503 0.065 Uiso 1 1 calc R
C3 C 0.7989(4) 0.3872(4) 0.8604(4) 0.0743(13) Uani 1 1 d .
H3A H 0.8326 0.3364 0.8269 0.089 Uiso 1 1 calc R
C4 C 0.7915(4) 0.3783(4) 0.9555(4) 0.0819(15) Uani 1 1 d .
H4A H 0.8208 0.3220 0.9862 0.098 Uiso 1 1 calc R
C5 C 0.7419(4) 0.4511(4) 1.0039(3) 0.0721(13) Uani 1 1 d .
H5A H 0.7365 0.4442 1.0685 0.086 Uiso 1 1 calc R
C6 C 0.6977(3) 0.5377(3) 0.9591(3) 0.0556(10) Uani 1 1 d .
H6A H 0.6632 0.5873 0.9939 0.067 Uiso 1 1 calc R
C7 C 0.6063(3) 0.7411(3) 0.8855(2) 0.0383(7) Uani 1 1 d .
C8 C 0.6585(3) 0.8330(3) 0.8771(3) 0.0525(9) Uani 1 1 d .
H8A H 0.7202 0.8555 0.8241 0.063 Uiso 1 1 calc R
C9 C 0.6186(4) 0.8909(3) 0.9476(3) 0.0703(13) Uani 1 1 d .
H9A H 0.6534 0.9528 0.9414 0.084 Uiso 1 1 calc R
C10 C 0.5286(4) 0.8585(4) 1.0263(3) 0.0763(14) Uani 1 1 d .
H10A H 0.5036 0.8972 1.0742 0.092 Uiso 1 1 calc R
C11 C 0.4750(3) 0.7683(3) 1.0345(3) 0.0603(11) Uani 1 1 d .
H11A H 0.4128 0.7469 1.0873 0.072 Uiso 1 1 calc R
C12 C 0.5137(3) 0.7101(3) 0.9646(3) 0.0500(9) Uani 1 1 d .
H12A H 0.4773 0.6493 0.9705 0.060 Uiso 1 1 calc R
C13 C 0.5416(3) 0.6188(3) 0.7763(2) 0.0387(7) Uani 1 1 d .
C14 C 0.5228(3) 0.5134(3) 0.7836(3) 0.0470(8) Uani 1 1 d .
H14A H 0.5687 0.4652 0.8038 0.056 Uiso 1 1 calc R
C15 C 0.4370(3) 0.4805(3) 0.7613(3) 0.0606(11) Uani 1 1 d .
H15A H 0.4266 0.4106 0.7656 0.073 Uiso 1 1 calc R
C16 C 0.3675(3) 0.5498(4) 0.7329(3) 0.0604(11) Uani 1 1 d .
H16A H 0.3109 0.5272 0.7169 0.073 Uiso 1 1 calc R
C43 C 0.3819(3) 0.6543(3) 0.7281(3) 0.0516(9) Uani 1 1 d .
H43A H 0.3334 0.7010 0.7105 0.062 Uiso 1 1 calc R
C18 C 0.4686(3) 0.6900(3) 0.7494(2) 0.0407(8) Uani 1 1 d .
C19 C 0.5602(3) 0.8691(3) 0.6808(2) 0.0378(7) Uani 1 1 d .
C20 C 0.4755(3) 0.8039(3) 0.7461(2) 0.0407(7) Uani 1 1 d .
C21 C 0.3902(3) 0.8445(3) 0.8107(3) 0.0517(9) Uani 1 1 d .
H21A H 0.3336 0.8008 0.8538 0.062 Uiso 1 1 calc R
C22 C 0.3866(4) 0.9471(3) 0.8129(3) 0.0628(11) Uani 1 1 d .
H22A H 0.3291 0.9723 0.8580 0.075 Uiso 1 1 calc R
C23 C 0.4693(3) 1.0132(3) 0.7478(3) 0.0592(10) Uani 1 1 d .
H23A H 0.4669 1.0833 0.7476 0.071 Uiso 1 1 calc R
C24 C 0.5559(3) 0.9733(3) 0.6826(3) 0.0466(8) Uani 1 1 d .
H24A H 0.6121 1.0173 0.6394 0.056 Uiso 1 1 calc R
C25 C 0.6053(3) 0.7593(3) 0.5301(2) 0.0366(7) Uani 1 1 d .
C26 C 0.5132(3) 0.8022(3) 0.5122(3) 0.0457(8) Uani 1 1 d .
H26A H 0.4876 0.8637 0.5309 0.055 Uiso 1 1 calc R
C27 C 0.4594(3) 0.7533(3) 0.4664(3) 0.0545(10) Uani 1 1 d .
H27A H 0.3979 0.7820 0.4544 0.065 Uiso 1 1 calc R
C28 C 0.4973(3) 0.6626(4) 0.4392(3) 0.0637(11) Uani 1 1 d .
H28A H 0.4609 0.6297 0.4090 0.076 Uiso 1 1 calc R
C29 C 0.5885(4) 0.6198(4) 0.4559(3) 0.0669(12) Uani 1 1 d .
H29A H 0.6135 0.5582 0.4370 0.080 Uiso 1 1 calc R
C30 C 0.6434(3) 0.6681(3) 0.5009(3) 0.0504(9) Uani 1 1 d .
H30A H 0.7055 0.6394 0.5116 0.060 Uiso 1 1 calc R
C31 C 0.7409(3) 0.9364(3) 0.5086(2) 0.0384(7) Uani 1 1 d .
C32 C 0.7073(4) 0.9833(3) 0.4318(3) 0.0610(11) Uani 1 1 d .
H32A H 0.6559 0.9506 0.4164 0.073 Uiso 1 1 calc R
C33 C 0.7504(4) 1.0790(4) 0.3777(4) 0.0774(14) Uani 1 1 d .
H33A H 0.7274 1.1103 0.3263 0.093 Uiso 1 1 calc R
C34 C 0.8261(4) 1.1277(3) 0.3989(3) 0.0707(13) Uani 1 1 d .
H34A H 0.8534 1.1925 0.3627 0.085 Uiso 1 1 calc R
C35 C 0.8620(4) 1.0820(3) 0.4730(3) 0.0628(11) Uani 1 1 d .
H35A H 0.9145 1.1148 0.4869 0.075 Uiso 1 1 calc R
C36 C 0.8195(3) 0.9858(3) 0.5277(3) 0.0485(9) Uani 1 1 d .
H36A H 0.8445 0.9544 0.5778 0.058 Uiso 1 1 calc R
C37 C 1.0665(3) 0.7706(3) 0.3829(2) 0.0422(8) Uani 1 1 d .
C38 C 1.0937(4) 0.8643(3) 0.3190(3) 0.0727(14) Uani 1 1 d .
C39 C 1.2013(6) 0.8897(5) 0.2631(4) 0.107(3) Uani 1 1 d .
H39A H 1.2192 0.9536 0.2214 0.129 Uiso 1 1 calc R
C40 C 1.2784(5) 0.8230(7) 0.2693(4) 0.111(3) Uani 1 1 d .
H40A H 1.3498 0.8408 0.2307 0.133 Uiso 1 1 calc R
C41 C 1.2567(4) 0.7316(6) 0.3288(4) 0.0892(19) Uani 1 1 d .
H41A H 1.3127 0.6868 0.3321 0.107 Uiso 1 1 calc R
C42 C 1.1486(3) 0.7023(4) 0.3871(3) 0.0567(10) Uani 1 1 d .
C17 C 0.9522(3) 0.7429(3) 0.4509(3) 0.0481(9) Uani 1 1 d .
C44 C 1.1974(7) 0.5436(6) 0.4673(4) 0.153(4) Uani 1 1 d .
H44A H 1.1638 0.4817 0.5117 0.229 Uiso 1 1 calc R
H44B H 1.2396 0.5767 0.4951 0.229 Uiso 1 1 calc R
H44C H 1.2438 0.5269 0.4077 0.229 Uiso 1 1 calc R
C45 C 1.0322(10) 1.0224(6) 0.2488(5) 0.248(8) Uani 1 1 d .
H45A H 0.9664 1.0593 0.2538 0.373 Uiso 1 1 calc R
H45B H 1.0640 1.0102 0.1842 0.373 Uiso 1 1 calc R
H45C H 1.0821 1.0624 0.2629 0.373 Uiso 1 1 calc R
C46 C 0.9304(4) 0.6736(5) 0.7907(4) 0.0867(17) Uani 1 1 d .
H46A H 0.8917 0.7258 0.8193 0.104 Uiso 1 1 calc R
C47 C 1.0021(5) 0.6166(7) 0.8316(5) 0.119(3) Uani 1 1 d .
H47A H 1.0101 0.6304 0.8874 0.143 Uiso 1 1 calc R
C48 C 1.0581(5) 0.5434(8) 0.7913(6) 0.158(4) Uani 1 1 d .
H48A H 1.1051 0.5046 0.8187 0.189 Uiso 1 1 calc R
C49 C 1.0463(5) 0.5250(7) 0.7083(5) 0.159(4) Uani 1 1 d .
H49A H 1.0868 0.4744 0.6786 0.191 Uiso 1 1 calc R
C50 C 0.9752(4) 0.5806(5) 0.6688(4) 0.098(2) Uani 1 1 d .
H50A H 0.9676 0.5671 0.6126 0.117 Uiso 1 1 calc R
O1 O 0.92913(19) 0.77095(19) 0.53036(17) 0.0468(6) Uani 1 1 d .
O2 O 0.8928(3) 0.6972(5) 0.4257(3) 0.133(2) Uani 1 1 d .
O3 O 1.1160(3) 0.6111(3) 0.4488(3) 0.0888(11) Uani 1 1 d .
O4 O 1.0085(4) 0.9250(3) 0.3173(3) 0.135(2) Uani 1 1 d .

loop_
_atom_site_aniso_label
_atom_site_aniso_U_11
_atom_site_aniso_U_22
_atom_site_aniso_U_33
_atom_site_aniso_U_23
_atom_site_aniso_U_13
_atom_site_aniso_U_12
Rh1 0.03099(16) 0.04089(17) 0.03015(14) -0.00178(10) -0.00626(10) -0.00090(11)
P1 0.0356(5) 0.0371(5) 0.0294(4) -0.0039(3) -0.0069(3) -0.0020(4)
P2 0.0336(4) 0.0351(4) 0.0310(4) -0.0047(3) -0.0104(3) -0.0023(3)
N1 0.0412(19) 0.079(3) 0.053(2) 0.0194(17) -0.0105(16) -0.0010(18)
C1 0.0382(19) 0.047(2) 0.0371(17) 0.0023(15) -0.0072(15) -0.0007(16)
C2 0.053(2) 0.054(2) 0.051(2) -0.0083(18) -0.0120(18) 0.0083(19)
C3 0.081(3) 0.053(3) 0.078(3) -0.007(2) -0.019(3) 0.018(2)
C4 0.081(4) 0.072(3) 0.071(3) 0.018(3) -0.019(3) 0.019(3)
C5 0.069(3) 0.086(3) 0.043(2) 0.016(2) -0.015(2) 0.010(3)
C6 0.055(2) 0.060(2) 0.042(2) 0.0005(17) -0.0094(17) 0.0024(19)
C7 0.0395(18) 0.0425(18) 0.0301(15) -0.0070(13) -0.0075(14) -0.0035(15)
C8 0.059(2) 0.054(2) 0.0366(18) -0.0077(16) -0.0049(17) -0.0102(19)
C9 0.097(4) 0.053(2) 0.057(2) -0.019(2) -0.012(2) -0.019(2)
C10 0.101(4) 0.072(3) 0.048(2) -0.027(2) -0.005(2) -0.003(3)
C11 0.058(3) 0.068(3) 0.042(2) -0.0157(19) 0.0039(18) -0.004(2)
C12 0.049(2) 0.052(2) 0.0450(19) -0.0123(16) -0.0070(17) -0.0086(18)
C13 0.0357(18) 0.0447(19) 0.0310(15) -0.0080(13) -0.0040(13) -0.0046(15)
C14 0.042(2) 0.043(2) 0.051(2) -0.0105(16) -0.0071(16) -0.0039(16)
C15 0.059(3) 0.057(3) 0.061(2) -0.019(2) -0.007(2) -0.021(2)
C16 0.051(2) 0.075(3) 0.060(2) -0.021(2) -0.017(2) -0.020(2)
C43 0.0333(19) 0.071(3) 0.045(2) -0.0081(18) -0.0069(15) -0.0086(18)
C18 0.0357(18) 0.0463(19) 0.0328(16) -0.0052(14) -0.0028(14) -0.0065(15)
C19 0.0379(18) 0.0386(18) 0.0349(16) -0.0066(13) -0.0100(14) -0.0001(14)
C20 0.0372(18) 0.0438(19) 0.0411(17) -0.0100(14) -0.0124(15) 0.0018(15)
C21 0.040(2) 0.059(2) 0.047(2) -0.0053(17) -0.0063(16) 0.0034(18)
C22 0.055(3) 0.064(3) 0.059(2) -0.018(2) -0.003(2) 0.016(2)
C23 0.061(3) 0.047(2) 0.068(3) -0.021(2) -0.014(2) 0.011(2)
C24 0.048(2) 0.043(2) 0.0471(19) -0.0113(16) -0.0130(16) 0.0036(16)
C25 0.0359(18) 0.0399(18) 0.0311(15) -0.0029(13) -0.0088(13) -0.0074(14)
C26 0.047(2) 0.046(2) 0.0465(19) -0.0068(16) -0.0213(17) 0.0003(16)
C27 0.047(2) 0.069(3) 0.054(2) -0.0086(19) -0.0258(18) -0.0044(19)
C28 0.055(3) 0.080(3) 0.069(3) -0.029(2) -0.028(2) -0.008(2)
C29 0.061(3) 0.063(3) 0.090(3) -0.041(2) -0.028(2) 0.002(2)
C30 0.043(2) 0.050(2) 0.066(2) -0.0206(18) -0.0233(18) 0.0035(17)
C31 0.0378(18) 0.0368(17) 0.0361(16) -0.0032(13) -0.0084(14) -0.0022(14)
C32 0.060(3) 0.064(3) 0.055(2) 0.0120(19) -0.026(2) -0.013(2)
C33 0.074(3) 0.068(3) 0.072(3) 0.023(2) -0.023(3) -0.004(3)
C34 0.071(3) 0.046(2) 0.072(3) 0.013(2) -0.008(2) -0.007(2)
C35 0.060(3) 0.053(2) 0.067(3) -0.015(2) -0.005(2) -0.019(2)
C36 0.050(2) 0.047(2) 0.0441(19) -0.0050(16) -0.0118(17) -0.0068(17)
C37 0.0417(19) 0.047(2) 0.0322(16) -0.0098(14) -0.0027(14) -0.0086(16)
C38 0.089(3) 0.054(3) 0.046(2) -0.0091(19) 0.016(2) -0.006(2)
C39 0.131(6) 0.073(4) 0.067(3) -0.027(3) 0.047(4) -0.054(4)
C40 0.088(5) 0.160(7) 0.064(3) -0.062(4) 0.034(3) -0.067(5)
C41 0.045(3) 0.167(6) 0.070(3) -0.060(4) -0.018(2) 0.017(3)
C42 0.042(2) 0.078(3) 0.053(2) -0.025(2) -0.0127(18) 0.007(2)
C17 0.037(2) 0.062(2) 0.0416(19) -0.0031(17) -0.0121(16) -0.0016(17)
C44 0.200(8) 0.166(7) 0.076(4) -0.026(4) -0.039(5) 0.135(7)
C45 0.388(16) 0.121(6) 0.082(5) 0.048(4) 0.066(7) 0.131(9)
C46 0.059(3) 0.106(4) 0.085(4) 0.024(3) -0.033(3) -0.020(3)
C47 0.067(4) 0.165(7) 0.112(5) 0.037(5) -0.051(4) -0.004(4)
C48 0.053(4) 0.237(11) 0.121(6) 0.069(6) -0.015(4) 0.035(5)
C49 0.080(4) 0.217(9) 0.093(5) 0.060(5) 0.021(4) 0.086(5)
C50 0.058(3) 0.128(5) 0.063(3) 0.023(3) 0.006(2) 0.043(3)
O1 0.0347(13) 0.0557(15) 0.0401(13) -0.0089(11) 0.0007(10) -0.0057(11)
O2 0.058(2) 0.269(6) 0.076(2) -0.071(3) 0.0035(18) -0.070(3)
O3 0.094(3) 0.075(2) 0.079(2) -0.0055(19) -0.016(2) 0.037(2)
O4 0.176(4) 0.091(3) 0.062(2) 0.0251(19) 0.029(2) 0.068(3)

loop_
_atom_type_symbol
_atom_type_description
_atom_type_scat_dispersion_real
_atom_type_scat_dispersion_imag
_atom_type_scat_source
C C 0.0033 0.0016 'International Tables Vol C Tables 4.2.6.8 and 6.1.1.4'
H H 0.0000 0.0000 'International Tables Vol C Tables 4.2.6.8 and 6.1.1.4'
N N 0.0061 0.0033 'International Tables Vol C Tables 4.2.6.8 and 6.1.1.4'
O O 0.0106 0.0060 'International Tables Vol C Tables 4.2.6.8 and 6.1.1.4'
P P 0.1023 0.0942 'International Tables Vol C Tables 4.2.6.8 and 6.1.1.4'
Rh Rh -1.1178 0.9187 'International Tables Vol C Tables 4.2.6.8 and 6.1.1.4'

loop_
_geom_angle_atom_site_label_1
_geom_angle_atom_site_label_2
_geom_angle_atom_site_label_3
_geom_angle
O1 Rh1 N1 81.48(11)
O1 Rh1 P1 172.87(7)
N1 Rh1 P1 92.32(9)
O1 Rh1 P2 94.22(7)
N1 Rh1 P2 173.77(10)
P1 Rh1 P2 92.23(3)
C13 P1 C7 102.05(15)
C13 P1 C1 103.55(16)
C7 P1 C1 101.58(15)
C13 P1 Rh1 114.62(10)
C7 P1 Rh1 120.90(11)
C1 P1 Rh1 112.00(11)
C25 P2 C31 104.75(15)
C25 P2 C19 99.57(15)
C31 P2 C19 101.48(15)
C25 P2 Rh1 120.70(11)
C31 P2 Rh1 111.86(11)
C19 P2 Rh1 116.05(10)
C50 N1 C46 118.7(4)
C50 N1 Rh1 119.2(4)
C46 N1 Rh1 121.8(4)
C6 C1 C2 117.7(3)
C6 C1 P1 123.5(3)
C2 C1 P1 118.7(3)
C3 C2 C1 121.7(4)
C2 C3 C4 120.2(4)
C5 C4 C3 119.7(4)
C4 C5 C6 121.5(4)
C1 C6 C5 119.3(4)
C12 C7 C8 118.8(3)
C12 C7 P1 122.3(3)
C8 C7 P1 118.9(3)
C9 C8 C7 119.8(4)
C10 C9 C8 120.8(4)
C9 C10 C11 119.9(4)
C12 C11 C10 119.9(4)
C11 C12 C7 120.8(4)
C14 C13 C18 118.6(3)
C14 C13 P1 120.8(3)
C18 C13 P1 120.5(3)
C15 C14 C13 120.8(4)
C16 C15 C14 120.7(4)
C15 C16 C43 119.8(4)
C16 C43 C18 120.9(4)
C43 C18 C13 119.2(3)
C43 C18 C20 117.4(3)
C13 C18 C20 123.3(3)
C24 C19 C20 118.7(3)
C24 C19 P2 120.5(3)
C20 C19 P2 120.8(3)
C21 C20 C19 119.4(3)
C21 C20 C18 116.6(3)
C19 C20 C18 124.0(3)
C22 C21 C20 121.8(4)
C21 C22 C23 119.6(4)
C22 C23 C24 119.2(4)
C19 C24 C23 121.3(4)
C30 C25 C26 119.4(3)
C30 C25 P2 118.3(3)
C26 C25 P2 122.3(3)
C27 C26 C25 120.2(4)
C28 C27 C26 119.7(4)
C27 C28 C29 120.7(4)
C28 C29 C30 120.2(4)
C29 C30 C25 119.8(4)
C36 C31 C32 118.5(3)
C36 C31 P2 118.0(3)
C32 C31 P2 123.3(3)
C31 C32 C33 119.9(4)
C34 C33 C32 120.8(4)
C33 C34 C35 120.2(4)
C34 C35 C36 119.5(4)
C31 C36 C35 121.1(4)
C38 C37 C42 118.1(4)
C38 C37 C17 122.4(4)
C42 C37 C17 119.4(3)
O4 C38 C37 114.3(4)
O4 C38 C39 125.3(5)
C37 C38 C39 120.4(5)
C40 C39 C38 120.1(6)
C39 C40 C41 122.0(5)
C40 C41 C42 120.0(6)
O3 C42 C37 115.0(3)
O3 C42 C41 125.7(5)
C37 C42 C41 119.3(5)
O2 C17 O1 126.2(4)
O2 C17 C37 119.0(3)
O1 C17 C37 114.8(3)
N1 C46 C47 121.0(6)
C48 C47 C46 120.1(7)
C47 C48 C49 119.2(7)
C48 C49 C50 120.6(8)
N1 C50 C49 120.4(7)
C17 O1 Rh1 128.4(2)
C42 O3 C44 117.7(5)
C38 O4 C45 116.4(6)

loop_
_geom_bond_atom_site_label_1
_geom_bond_atom_site_label_2
_geom_bond_distance
Rh1 O1 2.110(2)
Rh1 N1 2.136(3)
Rh1 P1 2.1987(8)
Rh1 P2 2.2298(9)
P1 C13 1.836(3)
P1 C7 1.840(3)
P1 C1 1.841(4)
P2 C25 1.836(3)
P2 C31 1.840(3)
P2 C19 1.857(3)
N1 C50 1.342(7)
N1 C46 1.346(6)
C1 C6 1.390(5)
C1 C2 1.393(5)
C2 C3 1.370(6)
C3 C4 1.372(7)
C4 C5 1.342(7)
C5 C6 1.409(6)
C7 C12 1.387(5)
C7 C8 1.389(5)
C8 C9 1.381(5)
C9 C10 1.367(6)
C10 C11 1.378(6)
C11 C12 1.376(5)
C13 C14 1.407(5)
C13 C18 1.409(5)
C14 C15 1.386(5)
C15 C16 1.368(6)
C16 C43 1.393(6)
C43 C18 1.401(5)
C18 C20 1.509(5)
C19 C24 1.388(5)
C19 C20 1.394(5)
C20 C21 1.382(5)
C21 C22 1.369(6)
C22 C23 1.385(6)
C23 C24 1.392(5)
C25 C30 1.388(5)
C25 C26 1.392(5)
C26 C27 1.390(5)
C27 C28 1.370(6)
C28 C29 1.375(6)
C29 C30 1.386(5)
C31 C36 1.380(5)
C31 C32 1.384(5)
C32 C33 1.387(6)
C33 C34 1.361(7)
C34 C35 1.364(6)
C35 C36 1.391(5)
C37 C38 1.381(5)
C37 C42 1.384(5)
C37 C17 1.513(5)
C38 O4 1.350(6)
C38 C39 1.392(7)
C39 C40 1.325(10)
C40 C41 1.327(9)
C41 C42 1.414(7)
C42 O3 1.349(6)
C17 O2 1.204(5)
C17 O1 1.254(4)
C44 O3 1.422(6)
C45 O4 1.447(7)
C46 C47 1.398(7)
C47 C48 1.314(12)
C48 C49 1.370(12)
C49 C50 1.373(7)
